data_1566950
loop_
_publ_author_name
'Monni, Noemi N.'
'Baldov\'i, Jos\'e J.'
'Garc\'ia-L\'opez, V\'ictor'
'Oggianu, Mariangela M.'
'cadoni, enzo'
'Quochi, Francesco'
'Clemente Leon, Miguel'
'Mercuri, Maria Laura'
'Coronado, Eugenio'

_publ_section_title
;
 Reversible Tuning of Luminescence and Magnetism in a Structurally
 Flexible Erbium-Anilato MOF
;
_journal_name_full 'Chemical Science'
_journal_paper_doi 10.1039/D2SC00769J
_journal_year 2022
_chemical_formula_moiety 'C15 H8 Er N9 O7, H2 O'
_chemical_formula_sum 'C15 H10 Er N9 O8'
_chemical_formula_weight 611.58
_space_group_crystal_system triclinic
_space_group_IT_number 2
_space_group_name_Hall '-P 1'
_space_group_name_H-M_alt 'P -1'
_atom_sites_solution_hydrogens mixed
_atom_sites_solution_primary dual
_audit_creation_date 2021-12-23
_audit_creation_method
;
Olex2 1.2
(compiled May 18 2018 14:05:52 for OlexSys, GUI svn.r5506)
;
_audit_update_record
;
2021-12-23 deposited with the CCDC.	2022-05-10 downloaded from the CCDC.
;
_cell_angle_alpha 94.90(2)
_cell_angle_beta 98.10(2)
_cell_angle_gamma 115.67(3)
_cell_formula_units_Z 2
_cell_length_a 9.013(3)
_cell_length_b 9.200(3)
_cell_length_c 12.495(3)
_cell_measurement_reflns_used 1671
_cell_measurement_temperature 119.95(10)
_cell_measurement_theta_max 22.5330
_cell_measurement_theta_min 3.3190
_cell_volume 912.0(5)
_computing_cell_refinement 'CrysAlisPro 1.171.40.84a (Rigaku OD, 2020)'
_computing_data_collection 'CrysAlisPro 1.171.40.84a (Rigaku OD, 2020)'
_computing_data_reduction 'CrysAlisPro 1.171.40.84a (Rigaku OD, 2020)'
_computing_molecular_graphics 'Olex2 (Dolomanov et al., 2009)'
_computing_publication_material 'Olex2 (Dolomanov et al., 2009)'
_computing_structure_refinement 'ShelXL (Sheldrick, 2015)'
_computing_structure_solution 'ShelXT (Sheldrick, 2015)'
_diffrn_ambient_environment N~2~
_diffrn_ambient_temperature 119.95(10)
_diffrn_detector 'CCD plate'
_diffrn_detector_area_resol_mean 16.0267
_diffrn_detector_type Sapphire3
_diffrn_measured_fraction_theta_full 0.995
_diffrn_measured_fraction_theta_max 0.875
_diffrn_measurement_details
;
List of Runs (angles in degrees, time in seconds):

  # Type    Start    End  Width  t~exp~   \w     \q     \k     \f   Frames
#--------------------------------------------------------------------------
  1  \w    -35.00  51.00   1.00    6.00    --  -16.06  57.00  30.00   86
  2  \w    -89.00  25.00   1.00    6.00    --  -16.06 -19.00 -60.00  114
  3  \w    -84.00 -25.00   1.00    6.00    --  -16.06 141.00 -85.58   59
  4  \w    -85.00   3.00   1.00    6.00    --  -16.06 -57.00 120.00   88
  5  \w    -41.00  14.00   1.00    6.00    --  -16.06 -77.00  30.00   55
  6  \w    -22.00  42.00   1.00    6.00    --  -16.06  77.00 -90.00   64
  7  \w    -40.00  13.00   1.00    6.00    --  -16.06 -77.00-120.00   53
  8  \w    -86.00   9.00   1.00    6.00    --  -16.06 -38.00-150.00   95
  9  \w    -15.00  59.00   1.00    6.00    --   16.92 -99.00 120.00   74
 10  \w     20.00  83.00   1.00    6.00    --   16.92-139.00 -99.15   63
;
_diffrn_measurement_device 'four-circle diffractometer'
_diffrn_measurement_device_type 'SuperNova, Single source at offset/far, Sapphire3'
_diffrn_measurement_method '\w scans'
_diffrn_orient_matrix_type 'CrysAlisPro convention (1999,Acta A55,543-557)'
_diffrn_orient_matrix_UB_11 0.0735041000
_diffrn_orient_matrix_UB_12 -0.0113153000
_diffrn_orient_matrix_UB_13 0.0088841000
_diffrn_orient_matrix_UB_21 -0.0483991000
_diffrn_orient_matrix_UB_22 -0.0810839000
_diffrn_orient_matrix_UB_23 0.0085773000
_diffrn_orient_matrix_UB_31 -0.0138384000
_diffrn_orient_matrix_UB_32 -0.0285729000
_diffrn_orient_matrix_UB_33 -0.0567955000
_diffrn_radiation_monochromator mirror
_diffrn_radiation_probe x-ray
_diffrn_radiation_type MoK\a
_diffrn_radiation_wavelength 0.71073
_diffrn_reflns_av_R_equivalents 0.1745
_diffrn_reflns_av_unetI/netI 0.2099
_diffrn_reflns_Laue_measured_fraction_full 0.995
_diffrn_reflns_Laue_measured_fraction_max 0.875
_diffrn_reflns_limit_h_max 11
_diffrn_reflns_limit_h_min -11
_diffrn_reflns_limit_k_max 11
_diffrn_reflns_limit_k_min -12
_diffrn_reflns_limit_l_max 16
_diffrn_reflns_limit_l_min -15
_diffrn_reflns_number 10668
_diffrn_reflns_point_group_measured_fraction_full 0.995
_diffrn_reflns_point_group_measured_fraction_max 0.875
_diffrn_reflns_theta_full 25.242
_diffrn_reflns_theta_max 28.076
_diffrn_reflns_theta_min 3.075
_diffrn_source 'micro-focus sealed X-ray tube'
_diffrn_source_type 'SuperNova (Mo) X-ray Source'
_exptl_absorpt_coefficient_mu 4.674
_exptl_absorpt_correction_T_max 1.00000
_exptl_absorpt_correction_T_min 0.74893
_exptl_absorpt_correction_type multi-scan
_exptl_absorpt_process_details
;
CrysAlisPro 1.171.40.84a (Rigaku Oxford Diffraction, 2020)
Empirical absorption correction using spherical harmonics,
implemented in SCALE3 ABSPACK scaling algorithm.
;
_exptl_crystal_colour violet
_exptl_crystal_colour_primary violet
_exptl_crystal_density_diffrn 2.227
_exptl_crystal_description block
_exptl_crystal_F_000 590
_exptl_crystal_size_max 0.29
_exptl_crystal_size_mid 0.24
_exptl_crystal_size_min 0.12
_refine_diff_density_max 4.787
_refine_diff_density_min -2.835
_refine_diff_density_rms 0.429
_refine_ls_extinction_method none
_refine_ls_goodness_of_fit_ref 1.090
_refine_ls_hydrogen_treatment constr
_refine_ls_matrix_type full
_refine_ls_number_parameters 272
_refine_ls_number_reflns 3881
_refine_ls_number_restraints 2
_refine_ls_restrained_S_all 1.089
_refine_ls_R_factor_all 0.2072
_refine_ls_R_factor_gt 0.1400
_refine_ls_shift/su_max 0.000
_refine_ls_shift/su_mean 0.000
_refine_ls_structure_factor_coef Fsqd
_refine_ls_weighting_details 'w=1/[\s^2^(Fo^2^)+(0.1259P)^2^+48.7313P] where P=(Fo^2^+2Fc^2^)/3'
_refine_ls_weighting_scheme calc
_refine_ls_wR_factor_gt 0.2986
_refine_ls_wR_factor_ref 0.3613
_reflns_Friedel_coverage 0.000
_reflns_number_gt 2311
_reflns_number_total 3881
_reflns_threshold_expression 'I > 2\s(I)'
_cod_data_source_file d2sc00769j2.cif
_cod_data_source_block nm273_vacuum_bis
_cod_original_cell_volume 912.1(5)
_cod_database_code 1566950
_shelx_shelxl_version_number 2018/1
_shelx_space_group_comment
;
The symmetry employed for this shelxl refinement is uniquely defined
by the following loop, which should always be used as a source of
symmetry information in preference to the above space-group names.
They are only intended as comments.
;
_shelx_estimated_absorpt_t_max 0.604
_shelx_estimated_absorpt_t_min 0.344
_reflns_odcompleteness_completeness 99.60
_reflns_odcompleteness_iscentric 1
_reflns_odcompleteness_theta 24.97
_olex2_refinement_description
;
1. Fixed Uiso
 At 1.2 times of:
  All C(H) groups
 At 1.5 times of:
  All O(H,H) groups
2. Restrained distances
 C4-C5
 2.07 with sigma of 0.02
 C5-C4
 2.07 with sigma of 0.02
3. Uiso/Uaniso restraints and constraints
Uanis(N8) = Uanis(N9)
Uanis(C7) = Uanis(C2) = Uanis(C12)
Uanis(C13) = Uanis(C11)
Uanis(N4) = Uanis(N6)
4.a Free rotating group:
 O8(H8A,H8B)
4.b Rotating group:
 O7(H7A,H7B)
4.c Aromatic/amide H refined with riding coordinates:
 C4(H4), C5(H5), C9(H9), C10(H10), C14(H14), C15(H15)
;
_olex2_submission_special_instructions 'No special instructions were received'
_oxdiff_exptl_absorpt_empirical_details
;
Empirical correction (ABSPACK) includes:
- Absorption correction using spherical harmonics
- Frame scaling
;
_oxdiff_exptl_absorpt_empirical_full_max 1.502
_oxdiff_exptl_absorpt_empirical_full_min 0.752

loop_
_space_group_symop_operation_xyz
'x, y, z'
'-x, -y, -z'

loop_
_atom_site_label
_atom_site_type_symbol
_atom_site_fract_x
_atom_site_fract_y
_atom_site_fract_z
_atom_site_U_iso_or_equiv
_atom_site_adp_type
_atom_site_occupancy
_atom_site_site_symmetry_order
_atom_site_calc_flag
_atom_site_refinement_flags_posn
_atom_site_refinement_flags_adp
_atom_site_refinement_flags_occupancy
_atom_site_disorder_assembly
_atom_site_disorder_group
C1 C 0.637(3) 0.478(3) 0.0573(18) 0.026(5) Uani 1 1 d . . . . .
C2 C 0.683(3) 0.620(3) 0.0093(17) 0.027(3) Uani 1 1 d . . . . .
C3 C 0.552(3) 0.644(3) -0.0506(15) 0.021(4) Uani 1 1 d . . . . .
C4 C 0.926(2) 0.782(3) -0.0704(14) 0.022(5) Uani 1 1 d D . . . .
H4 H 0.872451 0.757584 -0.143561 0.027 Uiso 1 1 calc R . . . .
C5 C 1.104(3) 0.877(3) 0.0731(16) 0.031(5) Uani 1 1 d D . . . .
H5 H 1.207283 0.936072 0.120311 0.038 Uiso 1 1 calc R . . . .
C6 C 0.632(3) 0.466(3) 0.4693(17) 0.027(5) Uani 1 1 d . . . . .
C7 C 0.640(3) 0.513(3) 0.5768(17) 0.027(3) Uani 1 1 d . . . . .
C8 C 0.519(3) 0.541(2) 0.6177(19) 0.028(5) Uani 1 1 d . . . . .
C9 C 0.941(3) 0.623(3) 0.6519(17) 0.025(5) Uani 1 1 d . . . . .
H9 H 0.976499 0.699987 0.605408 0.030 Uiso 1 1 calc R . . . .
C10 C 0.930(3) 0.472(3) 0.7744(17) 0.030(5) Uani 1 1 d . . . . .
H10 H 0.963753 0.427652 0.831782 0.036 Uiso 1 1 calc R . . . .
C11 C 0.444(3) 0.040(2) 0.3956(16) 0.021(3) Uani 1 1 d . . . . .
C12 C 0.325(3) -0.039(3) 0.4528(17) 0.027(3) Uani 1 1 d . . . . .
C13 C 0.635(3) 0.079(2) 0.4410(16) 0.021(3) Uani 1 1 d . . . . .
C14 C 0.022(3) -0.210(3) 0.3981(16) 0.029(5) Uani 1 1 d . . . . .
H14 H 0.022271 -0.305189 0.417089 0.035 Uiso 1 1 calc R . . . .
C15 C -0.049(3) -0.040(3) 0.3462(17) 0.031(5) Uani 1 1 d . . . . .
H15 H -0.114408 0.009513 0.319433 0.037 Uiso 1 1 calc R . . . .
Er1 Er 0.65027(15) 0.27930(14) 0.24512(8) 0.0358(5) Uani 1 1 d . . . . .
N1 N 0.845(2) 0.727(2) 0.0094(14) 0.024(4) Uani 1 1 d . . . . .
N2 N 0.966(2) 0.793(2) 0.1086(15) 0.033(5) Uani 1 1 d . . . . .
N3 N 1.085(2) 0.874(3) -0.0378(17) 0.032(5) Uani 1 1 d . . . . .
N4 N 0.779(3) 0.521(2) 0.6550(13) 0.029(3) Uani 1 1 d . . . . .
N5 N 0.769(3) 0.422(3) 0.7288(14) 0.037(5) Uani 1 1 d . . . . .
N6 N 1.042(3) 0.593(2) 0.7286(13) 0.029(3) Uani 1 1 d . . . . .
N7 N 0.158(3) -0.073(2) 0.4095(14) 0.028(4) Uani 1 1 d . . . . .
N8 N 0.119(3) 0.045(3) 0.3766(15) 0.035(4) Uani 1 1 d . . . . .
N9 N -0.121(3) -0.201(3) 0.3562(15) 0.035(4) Uani 1 1 d . . . . .
O1 O 0.7395(19) 0.452(2) 0.1211(12) 0.031(4) Uani 1 1 d . . . . .
O2 O 0.571(2) 0.7629(19) -0.0971(12) 0.033(4) Uani 1 1 d . . . . .
O3 O 0.7314(19) 0.4331(19) 0.4255(11) 0.027(3) Uani 1 1 d . . . . .
O4 O 0.515(2) 0.5831(19) 0.7129(11) 0.030(4) Uani 1 1 d . . . . .
O5 O 0.433(2) 0.0864(19) 0.3042(11) 0.028(3) Uani 1 1 d . . . . .
O6 O 0.7374(19) 0.1501(18) 0.3860(12) 0.027(3) Uani 1 1 d . . . . .
O7 O 0.659(2) 0.0655(19) 0.1466(13) 0.034(4) Uani 1 1 d . . . . .
H7A H 0.582349 -0.024515 0.158236 0.051 Uiso 1 1 d GR . . . .
H7B H 0.751074 0.061620 0.170383 0.051 Uiso 1 1 d GR . . . .
O8 O 0.563(3) -0.223(2) 0.2243(17) 0.047(5) Uani 1 1 d . . . . .
H8A H 0.534809 -0.316721 0.188178 0.071 Uiso 1 1 d G . . . .
H8B H 0.556786 -0.239704 0.289781 0.071 Uiso 1 1 d G . . . .

loop_
_atom_site_aniso_label
_atom_site_aniso_U_11
_atom_site_aniso_U_22
_atom_site_aniso_U_33
_atom_site_aniso_U_23
_atom_site_aniso_U_13
_atom_site_aniso_U_12
C1 0.027(12) 0.025(11) 0.034(12) 0.007(9) -0.005(9) 0.021(10)
C2 0.038(8) 0.030(7) 0.028(7) 0.011(5) 0.002(6) 0.028(6)
C3 0.031(12) 0.028(11) 0.011(9) -0.003(8) -0.001(8) 0.023(10)
C4 0.030(12) 0.037(12) 0.018(10) 0.010(8) 0.015(8) 0.027(11)
C5 0.034(14) 0.034(13) 0.031(12) 0.001(9) 0.004(10) 0.021(12)
C6 0.034(13) 0.018(11) 0.026(11) 0.008(8) 0.003(9) 0.010(10)
C7 0.038(8) 0.030(7) 0.028(7) 0.011(5) 0.002(6) 0.028(6)
C8 0.026(13) 0.010(10) 0.043(14) 0.013(9) -0.007(10) 0.005(9)
C9 0.024(12) 0.028(11) 0.021(10) -0.005(8) -0.012(9) 0.018(10)
C10 0.012(11) 0.047(15) 0.022(11) -0.010(10) -0.001(8) 0.008(11)
C11 0.026(9) 0.018(7) 0.024(7) 0.008(6) -0.002(6) 0.016(7)
C12 0.038(8) 0.030(7) 0.028(7) 0.011(5) 0.002(6) 0.028(6)
C13 0.026(9) 0.018(7) 0.024(7) 0.008(6) -0.002(6) 0.016(7)
C14 0.035(14) 0.047(15) 0.019(10) 0.013(9) 0.006(9) 0.030(12)
C15 0.035(14) 0.035(13) 0.025(11) -0.003(9) -0.006(10) 0.024(11)
Er1 0.0444(8) 0.0405(7) 0.0300(7) 0.0082(5) 0.0015(5) 0.0273(6)
N1 0.018(10) 0.031(10) 0.021(9) -0.001(7) -0.006(7) 0.012(8)
N2 0.022(10) 0.035(11) 0.029(10) 0.006(8) -0.015(8) 0.007(9)
N3 0.015(10) 0.037(11) 0.048(12) 0.010(9) 0.010(8) 0.011(9)
N4 0.048(9) 0.036(8) 0.015(6) 0.007(5) 0.001(6) 0.031(7)
N5 0.051(14) 0.052(13) 0.016(9) -0.001(8) -0.005(9) 0.036(12)
N6 0.048(9) 0.036(8) 0.015(6) 0.007(5) 0.001(6) 0.031(7)
N7 0.041(12) 0.028(10) 0.017(9) 0.008(7) 0.002(8) 0.017(10)
N8 0.052(10) 0.048(9) 0.023(7) 0.013(6) 0.000(6) 0.040(8)
N9 0.052(10) 0.048(9) 0.023(7) 0.013(6) 0.000(6) 0.040(8)
O1 0.020(8) 0.039(9) 0.035(9) 0.015(7) -0.009(7) 0.018(8)
O2 0.054(11) 0.023(8) 0.033(8) 0.008(6) 0.001(8) 0.028(8)
O3 0.027(9) 0.035(9) 0.025(8) 0.000(6) 0.004(6) 0.023(8)
O4 0.046(10) 0.037(9) 0.008(7) 0.006(6) -0.006(6) 0.021(8)
O5 0.035(9) 0.035(9) 0.020(7) 0.004(6) 0.000(6) 0.023(8)
O6 0.026(9) 0.020(8) 0.033(8) 0.001(6) 0.004(7) 0.008(7)
O7 0.031(9) 0.022(8) 0.051(10) 0.020(7) 0.006(8) 0.012(7)
O8 0.046(12) 0.033(10) 0.069(13) 0.013(9) 0.003(11) 0.024(10)

loop_
_atom_type_symbol
_atom_type_description
_atom_type_scat_dispersion_real
_atom_type_scat_dispersion_imag
_atom_type_scat_source
C C 0.0033 0.0016 'International Tables Vol C Tables 4.2.6.8 and 6.1.1.4'
H H 0.0000 0.0000 'International Tables Vol C Tables 4.2.6.8 and 6.1.1.4'
Er Er -0.2586 4.9576 'International Tables Vol C Tables 4.2.6.8 and 6.1.1.4'
N N 0.0061 0.0033 'International Tables Vol C Tables 4.2.6.8 and 6.1.1.4'
O O 0.0106 0.0060 'International Tables Vol C Tables 4.2.6.8 and 6.1.1.4'

loop_
_geom_angle_atom_site_label_1
_geom_angle_atom_site_label_2
_geom_angle_atom_site_label_3
_geom_angle
_geom_angle_site_symmetry_1
_geom_angle_site_symmetry_3
_geom_angle_publ_flag
C2 C1 C3 121.8(18) . 2_665 ?
O1 C1 C2 123(2) . . ?
O1 C1 C3 114.5(19) . 2_665 ?
C1 C2 C3 117(2) . . ?
N1 C2 C1 124(2) . . ?
N1 C2 C3 119(2) . . ?
C2 C3 C1 120.9(19) . 2_665 ?
O2 C3 C1 113.4(18) . 2_665 ?
O2 C3 C2 126(2) . . ?
N1 C4 H4 122.9 . . ?
N3 C4 H4 122.9 . . ?
N3 C4 N1 114.3(17) . . ?
N2 C5 H5 122.1 . . ?
N2 C5 N3 115.7(17) . . ?
N3 C5 H5 122.1 . . ?
C7 C6 C8 118(2) . 2_666 ?
O3 C6 C7 129(2) . . ?
O3 C6 C8 112.5(19) . 2_666 ?
C6 C7 C8 125(2) . . ?
C6 C7 N4 117(2) . . ?
C8 C7 N4 117.5(19) . . ?
C7 C8 C6 117(2) . 2_666 ?
O4 C8 C6 113(2) . 2_666 ?
O4 C8 C7 129(2) . . ?
N4 C9 H9 126.1 . . ?
N6 C9 H9 126.1 . . ?
N6 C9 N4 108(2) . . ?
N5 C10 H10 123.1 . . ?
N5 C10 N6 114(2) . . ?
N6 C10 H10 123.1 . . ?
C12 C11 C13 119.9(17) . . ?
O5 C11 C12 131(2) . . ?
O5 C11 C13 109.4(18) . . ?
C11 C12 C13 122(2) . 2_656 ?
C11 C12 N7 118.2(18) . . ?
N7 C12 C13 120(2) . 2_656 ?
C12 C13 C11 117.9(19) 2_656 . ?
O6 C13 C11 117.0(17) . . ?
O6 C13 C12 125(2) . 2_656 ?
N7 C14 H14 122.9 . . ?
N7 C14 N9 114(2) . . ?
N9 C14 H14 122.9 . . ?
N8 C15 H15 121.2 . . ?
N8 C15 N9 118(2) . . ?
N9 C15 H15 121.2 . . ?
O1 Er1 N6 69.7(5) . 2_766 ?
O1 Er1 O2 67.1(5) . 2_665 ?
O1 Er1 O3 110.0(6) . . ?
O1 Er1 O4 87.0(5) . 2_666 ?
O1 Er1 O6 144.6(5) . . ?
O2 Er1 N6 134.3(6) 2_665 2_766 ?
O2 Er1 O3 130.5(5) 2_665 . ?
O2 Er1 O4 66.3(5) 2_665 2_666 ?
O2 Er1 O6 143.8(5) 2_665 . ?
O3 Er1 N6 78.5(5) . 2_766 ?
O3 Er1 O4 64.2(5) . 2_666 ?
O3 Er1 O6 66.3(5) . . ?
O4 Er1 N6 125.7(6) 2_666 2_766 ?
O4 Er1 O6 118.2(5) 2_666 . ?
O5 Er1 N6 141.5(5) . 2_766 ?
O5 Er1 O1 148.4(5) . . ?
O5 Er1 O2 81.5(5) . 2_665 ?
O5 Er1 O3 87.0(5) . . ?
O5 Er1 O4 76.5(6) . 2_666 ?
O5 Er1 O6 66.3(5) . . ?
O6 Er1 N6 75.2(6) . 2_766 ?
O7 Er1 N6 85.0(6) . 2_766 ?
O7 Er1 O1 95.0(6) . . ?
O7 Er1 O2 84.4(5) . 2_665 ?
O7 Er1 O3 142.5(5) . . ?
O7 Er1 O4 147.3(6) . 2_666 ?
O7 Er1 O5 85.4(6) . . ?
O7 Er1 O6 77.1(5) . . ?
C2 N1 N2 120.8(18) . . ?
C4 N1 C2 132.6(18) . . ?
C4 N1 N2 106.4(18) . . ?
C5 N2 N1 101.8(17) . . ?
C4 N3 C5 101.8(17) . . ?
C9 N4 C7 121.8(18) . . ?
N5 N4 C7 126(2) . . ?
N5 N4 C9 111.9(19) . . ?
N4 N5 C10 103(2) . . ?
C9 N6 C10 104(2) . . ?
C9 N6 Er1 124.2(16) . 2_766 ?
C10 N6 Er1 132.0(14) . 2_766 ?
C14 N7 C12 129(2) . . ?
C14 N7 N8 110(2) . . ?
N8 N7 C12 121.2(19) . . ?
C15 N8 N7 100.5(19) . . ?
C15 N9 C14 98(2) . . ?
C1 O1 Er1 120.5(15) . . ?
C3 O2 Er1 116.5(14) . 2_665 ?
C6 O3 Er1 121.8(13) . . ?
C8 O4 Er1 121.2(14) . 2_666 ?
C11 O5 Er1 124.7(14) . . ?
C13 O6 Er1 116.7(13) . . ?
Er1 O7 H7A 109.6 . . ?
Er1 O7 H7B 110.0 . . ?
H7A O7 H7B 104.1 . . ?
H8A O8 H8B 104.5 . . ?

loop_
_geom_bond_atom_site_label_1
_geom_bond_atom_site_label_2
_geom_bond_distance
_geom_bond_site_symmetry_2
_geom_bond_publ_flag
C1 C2 1.40(3) . ?
C1 C3 1.57(3) 2_665 ?
C1 O1 1.26(2) . ?
C2 C3 1.42(3) . ?
C2 N1 1.36(3) . ?
C3 O2 1.24(3) . ?
C4 H4 0.9300 . ?
C4 N1 1.33(3) . ?
C4 N3 1.29(3) . ?
C5 H5 0.9300 . ?
C5 N2 1.31(3) . ?
C5 N3 1.37(3) . ?
C6 C7 1.36(3) . ?
C6 C8 1.59(3) 2_666 ?
C6 O3 1.24(3) . ?
C7 C8 1.38(3) . ?
C7 N4 1.45(3) . ?
C8 O4 1.23(3) . ?
C9 H9 0.9300 . ?
C9 N4 1.36(3) . ?
C9 N6 1.35(3) . ?
C10 H10 0.9300 . ?
C10 N5 1.34(3) . ?
C10 N6 1.37(3) . ?
C11 C12 1.35(3) . ?
C11 C13 1.60(3) . ?
C11 O5 1.26(2) . ?
C12 C13 1.45(3) 2_656 ?
C12 N7 1.40(3) . ?
C13 O6 1.22(3) . ?
C14 H14 0.9300 . ?
C14 N7 1.30(3) . ?
C14 N9 1.36(3) . ?
C15 H15 0.9300 . ?
C15 N8 1.35(3) . ?
C15 N9 1.36(3) . ?
Er1 N6 2.46(2) 2_766 ?
Er1 O1 2.286(16) . ?
Er1 O2 2.388(16) 2_665 ?
Er1 O3 2.390(14) . ?
Er1 O4 2.417(17) 2_666 ?
Er1 O5 2.268(17) . ?
Er1 O6 2.430(15) . ?
Er1 O7 2.266(16) . ?
N1 N2 1.42(2) . ?
N4 N5 1.34(3) . ?
N7 N8 1.36(2) . ?
O7 H7A 0.8583 . ?
O7 H7B 0.8588 . ?
O8 H8A 0.8501 . ?
O8 H8B 0.8499 . ?
